data_4030374
loop_
_publ_author_name
'Mi, Xia'
'Wang, Chenyang'
'Huang, Mengmeng'
'Wu, Yusheng'
'Wu, Yangjie'

_publ_section_title
;
 Preparation of 3-Acyl-4-arylcoumarins via Metal-Free Tandem Oxidative
 Acylation/Cyclization between Alkynoates with Aldehydes.
;
_journal_issue 1
_journal_name_full 'The Journal of organic chemistry'
_journal_page_first 148
_journal_paper_doi 10.1021/jo502220b
_journal_volume 80
_journal_year 2014
_chemical_formula_moiety 'C23 H16 O3'
_chemical_formula_sum 'C23 H16 O3'
_chemical_formula_weight 340.36
_chemical_name_systematic
;
 ? 
;
_space_group_crystal_system orthorhombic
_space_group_IT_number 61
_space_group_name_Hall '-P 2ac 2ab'
_space_group_name_H-M_alt 'P b c a'
_symmetry_space_group_name_Hall '-P 2ac 2ab'
_symmetry_space_group_name_H-M 'P b c a'
_atom_sites_solution_hydrogens geom
_atom_sites_solution_primary direct
_atom_sites_solution_secondary difmap
_audit_creation_date 2014-09-04
_audit_creation_method
;
Olex2 1.2
(compiled 2014.08.28 svn.r2986 for OlexSys, GUI svn.r4874)
;
_cell_angle_alpha 90.00
_cell_angle_beta 90.00
_cell_angle_gamma 90.00
_cell_formula_units_Z 8
_cell_length_a 11.9905(2)
_cell_length_b 8.82516(14)
_cell_length_c 34.0165(6)
_cell_measurement_reflns_used 3687
_cell_measurement_temperature 291(2)
_cell_measurement_theta_max 72.1770
_cell_measurement_theta_min 4.5060
_cell_volume 3599.56(10)
_computing_cell_refinement
;
CrysAlisPro, Agilent Technologies,
Version 1.171.36.32 (release 02-08-2013 CrysAlis171 .NET)
(compiled Aug  2 2013,16:46:58)
;
_computing_data_collection
;
CrysAlisPro, Agilent Technologies,
Version 1.171.36.32 (release 02-08-2013 CrysAlis171 .NET)
(compiled Aug  2 2013,16:46:58)
;
_computing_data_reduction
;
CrysAlisPro, Agilent Technologies,
Version 1.171.36.32 (release 02-08-2013 CrysAlis171 .NET)
(compiled Aug  2 2013,16:46:58)
;
_computing_molecular_graphics 'Olex2 (Dolomanov et al., 2009)'
_computing_publication_material 'Olex2 (Dolomanov et al., 2009)'
_computing_structure_refinement 'ShelXL (Sheldrick, 2008)'
_computing_structure_solution 'ShelXS (Sheldrick, 2008)'
_diffrn_ambient_temperature 291.15
_diffrn_detector_area_resol_mean 16.2312
_diffrn_measured_fraction_theta_full 0.978
_diffrn_measured_fraction_theta_max 0.978
_diffrn_measurement_details
;
  1 omega  -58.00  -32.00   0.5000    0.5000
omega____ theta____ kappa____ phi______ frames
    -        0.0000  132.0000   66.0000 52

  2 omega  -58.00  -33.00   0.5000    0.5000
omega____ theta____ kappa____ phi______ frames
    -        0.0000  136.0000 -116.0000 50

  3 omega   46.00   71.00   0.5000    4.0000
omega____ theta____ kappa____ phi______ frames
    -       56.0000 -132.0000   -2.0000 50

  4 omega   73.00   98.00   0.5000    4.0000
omega____ theta____ kappa____ phi______ frames
    -       56.0000 -136.0000  179.0000 50

  5 omega   60.00  122.00   0.5000   11.0000
omega____ theta____ kappa____ phi______ frames
    -      112.0000 -132.0000   -2.0000 124

  6 omega   60.00   85.00   0.5000   11.0000
omega____ theta____ kappa____ phi______ frames
    -      112.0000 -136.0000  179.0000 50

  7 omega   92.00  117.00   0.5000   11.0000
omega____ theta____ kappa____ phi______ frames
    -      112.0000  132.0000   66.0000 50

  8 omega   25.00   65.00   0.5000    0.5000
omega____ theta____ kappa____ phi______ frames
    -        0.0000   77.0000 -180.0000 80

  9 omega  -22.00   19.00   0.5000    0.5000
omega____ theta____ kappa____ phi______ frames
    -        0.0000   77.0000 -180.0000 82

 10 omega   61.00  121.00   0.5000    4.0000
omega____ theta____ kappa____ phi______ frames
    -       56.0000   57.0000 -180.0000 120

 11 omega  -11.00   85.00   0.5000    4.0000
omega____ theta____ kappa____ phi______ frames
    -       56.0000  -77.0000  -60.0000 192

 12 omega   32.00   57.00   0.5000    4.0000
omega____ theta____ kappa____ phi______ frames
    -       56.0000   37.0000   90.0000 50

 13 omega   98.00  126.00   0.5000    4.0000
omega____ theta____ kappa____ phi______ frames
    -       56.0000   37.0000   90.0000 56

 14 omega   62.00   89.00   0.5000   11.0000
omega____ theta____ kappa____ phi______ frames
    -      112.0000  -30.0000  120.0000 54

 15 omega  122.00  166.00   0.5000   11.0000
omega____ theta____ kappa____ phi______ frames
    -      112.0000   45.0000   60.0000 88

 16 omega   44.00   97.00   0.5000   11.0000
omega____ theta____ kappa____ phi______ frames
    -      112.0000  -45.0000 -180.0000 106

 17 omega   55.00   87.00   0.5000   11.0000
omega____ theta____ kappa____ phi______ frames
    -      112.0000  -30.0000 -150.0000 64

 18 omega  103.00  134.00   0.5000   11.0000
omega____ theta____ kappa____ phi______ frames
    -      112.0000   61.0000 -150.0000 62

 19 omega   45.00  108.00   0.5000   11.0000
omega____ theta____ kappa____ phi______ frames
    -      112.0000  -94.0000 -180.0000 126
;
_diffrn_measurement_device_type 'Xcalibur, Eos, Gemini'
_diffrn_measurement_method '\w scans'
_diffrn_orient_matrix_UB_11 0.0675096000
_diffrn_orient_matrix_UB_12 0.0025388000
_diffrn_orient_matrix_UB_13 0.0385294000
_diffrn_orient_matrix_UB_21 -0.1090563000
_diffrn_orient_matrix_UB_22 -0.0105173000
_diffrn_orient_matrix_UB_23 0.0237929000
_diffrn_orient_matrix_UB_31 0.0075377000
_diffrn_orient_matrix_UB_32 -0.1742328000
_diffrn_orient_matrix_UB_33 -0.0008664000
_diffrn_radiation_monochromator graphite
_diffrn_radiation_type CuK\a
_diffrn_radiation_wavelength 1.54184
_diffrn_reflns_av_R_equivalents 0.0268
_diffrn_reflns_av_unetI/netI 0.0238
_diffrn_reflns_limit_h_max 14
_diffrn_reflns_limit_h_min -13
_diffrn_reflns_limit_k_max 6
_diffrn_reflns_limit_k_min -10
_diffrn_reflns_limit_l_max 41
_diffrn_reflns_limit_l_min -40
_diffrn_reflns_number 10253
_diffrn_reflns_theta_full 72.37
_diffrn_reflns_theta_max 72.37
_diffrn_reflns_theta_min 4.51
_diffrn_source 'Enhance (Cu) X-ray Source'
_exptl_absorpt_coefficient_mu 0.665
_exptl_absorpt_correction_T_max 1.00000
_exptl_absorpt_correction_T_min 0.93527
_exptl_absorpt_correction_type multi-scan
_exptl_absorpt_process_details
;
CrysAlisPro, Agilent Technologies,
Version 1.171.36.32 (release 02-08-2013 CrysAlis171 .NET)
(compiled Aug  2 2013,16:46:58)
Empirical absorption correction using spherical harmonics,
 implemented in SCALE3 ABSPACK scaling algorithm.
;
_exptl_crystal_colour
;
;
_exptl_crystal_density_diffrn 1.256
_exptl_crystal_density_method 'not measured'
_exptl_crystal_description
;
;
_exptl_crystal_F_000 1424
_exptl_crystal_size_max 0.22
_exptl_crystal_size_mid 0.2
_exptl_crystal_size_min 0.17
_refine_diff_density_max 0.186
_refine_diff_density_min -0.189
_refine_diff_density_rms 0.040
_refine_ls_extinction_method none
_refine_ls_goodness_of_fit_ref 1.085
_refine_ls_hydrogen_treatment constr
_refine_ls_matrix_type full
_refine_ls_number_parameters 236
_refine_ls_number_reflns 3486
_refine_ls_number_restraints 0
_refine_ls_restrained_S_all 1.085
_refine_ls_R_factor_all 0.0614
_refine_ls_R_factor_gt 0.0524
_refine_ls_shift/su_max 0.001
_refine_ls_shift/su_mean 0.000
_refine_ls_structure_factor_coef Fsqd
_refine_ls_weighting_details 'calc w=1/[\s^2^(Fo^2^)+(0.0738P)^2^+0.8142P] where P=(Fo^2^+2Fc^2^)/3'
_refine_ls_weighting_scheme calc
_refine_ls_wR_factor_gt 0.1514
_refine_ls_wR_factor_ref 0.1597
_reflns_number_gt 2875
_reflns_number_total 3486
_reflns_threshold_expression >2sigma(I)
_cod_data_source_file jo502220b_si_002.cif
_cod_data_source_block 201408160
_cod_depositor_comments 'Adding full bibliography for 4030374.cif.'
_cod_original_cell_volume 3599.55(10)
_cod_database_code 4030374
_chemical_oxdiff_formula C20H20N1O4
_reflns_odcompleteness_completeness 99.84
_reflns_odcompleteness_iscentric 1
_reflns_odcompleteness_theta 66.97
_olex2_refinement_description
;
1. Fixed Uiso
 At 1.2 times of:
  All C(H) groups
 At 1.5 times of:
  All C(H,H,H) groups
2.a Aromatic/amide H refined with riding coordinates:
 C1(H1), C2(H2), C3(H3), C4(H4), C11(H11), C12(H12), C13(H13), C14(H14),
 C15(H15), C18(H18), C19(H19), C21(H21), C22(H22)
2.b Idealised Me refined as rotating group:
 C23(H23A,H23B,H23C)
;
_olex2_submission_special_instructions 'No special instructions were received'

loop_
_space_group_symop_id
_space_group_symop_operation_xyz
1 'x, y, z'
2 '-x+1/2, -y, z+1/2'
3 'x+1/2, -y+1/2, -z'
4 '-x, y+1/2, -z+1/2'
5 '-x, -y, -z'
6 'x-1/2, y, -z-1/2'
7 '-x-1/2, y-1/2, z'
8 'x, -y-1/2, z-1/2'

loop_
_atom_site_label
_atom_site_type_symbol
_atom_site_fract_x
_atom_site_fract_y
_atom_site_fract_z
_atom_site_U_iso_or_equiv
_atom_site_adp_type
_atom_site_occupancy
_atom_site_calc_flag
_atom_site_refinement_flags_posn
O1 O 0.67676(12) -0.07607(17) 0.45842(5) 0.0681(4) Uani 1 d .
O2 O 0.67170(14) -0.21652(17) 0.40529(5) 0.0781(5) Uani 1 d .
O3 O 0.46129(13) -0.10647(18) 0.35643(5) 0.0731(4) Uani 1 d .
C1 C 0.54260(19) 0.2801(2) 0.48645(6) 0.0655(5) Uani 1 d .
H1 H 0.4997 0.3577 0.4758 0.079 Uiso 1 calc R
C2 C 0.5699(2) 0.2830(3) 0.52576(7) 0.0771(7) Uani 1 d .
H2 H 0.5446 0.3619 0.5415 0.093 Uiso 1 calc R
C3 C 0.6342(2) 0.1701(3) 0.54179(7) 0.0801(7) Uani 1 d .
H3 H 0.6527 0.1734 0.5683 0.096 Uiso 1 calc R
C4 C 0.6715(2) 0.0525(3) 0.51901(7) 0.0765(6) Uani 1 d .
H4 H 0.7159 -0.0231 0.5298 0.092 Uiso 1 calc R
C5 C 0.64206(17) 0.0477(2) 0.47950(6) 0.0589(5) Uani 1 d .
C6 C 0.57899(15) 0.1614(2) 0.46236(5) 0.0534(4) Uani 1 d .
C7 C 0.54902(14) 0.1466(2) 0.42125(5) 0.0496(4) Uani 1 d .
C8 C 0.57614(15) 0.0177(2) 0.40213(6) 0.0512(4) Uani 1 d .
C9 C 0.64218(16) -0.1005(2) 0.42084(6) 0.0589(5) Uani 1 d .
C10 C 0.48808(16) 0.2714(2) 0.40125(5) 0.0507(4) Uani 1 d .
C11 C 0.54130(19) 0.4078(2) 0.39391(7) 0.0679(6) Uani 1 d .
H11 H 0.6144 0.4221 0.4023 0.082 Uiso 1 calc R
C12 C 0.4871(2) 0.5220(2) 0.37435(8) 0.0776(7) Uani 1 d .
H12 H 0.5240 0.6124 0.3690 0.093 Uiso 1 calc R
C13 C 0.3784(2) 0.5030(3) 0.36261(7) 0.0753(6) Uani 1 d .
H13 H 0.3417 0.5807 0.3494 0.090 Uiso 1 calc R
C14 C 0.32364(19) 0.3691(3) 0.37040(7) 0.0725(6) Uani 1 d .
H14 H 0.2496 0.3570 0.3629 0.087 Uiso 1 calc R
C15 C 0.37845(17) 0.2530(2) 0.38936(6) 0.0615(5) Uani 1 d .
H15 H 0.3418 0.1620 0.3942 0.074 Uiso 1 calc R
C16 C 0.53680(15) -0.0161(2) 0.36079(6) 0.0534(4) Uani 1 d .
C17 C 0.59026(17) 0.0620(2) 0.32730(6) 0.0554(5) Uani 1 d .
C18 C 0.69012(19) 0.1376(3) 0.33128(6) 0.0681(6) Uani 1 d .
H18 H 0.7248 0.1423 0.3557 0.082 Uiso 1 calc R
C19 C 0.7390(2) 0.2066(3) 0.29916(7) 0.0811(7) Uani 1 d .
H19 H 0.8071 0.2558 0.3022 0.097 Uiso 1 calc R
C20 C 0.6890(2) 0.2040(3) 0.26260(7) 0.0764(6) Uani 1 d .
C21 C 0.5887(2) 0.1290(3) 0.25897(7) 0.0850(7) Uani 1 d .
H21 H 0.5532 0.1272 0.2347 0.102 Uiso 1 calc R
C22 C 0.5402(2) 0.0573(3) 0.29026(7) 0.0732(6) Uani 1 d .
H22 H 0.4735 0.0051 0.2868 0.088 Uiso 1 calc R
C23 C 0.7424(3) 0.2790(4) 0.22742(8) 0.1091(10) Uani 1 d .
H23A H 0.7963 0.2115 0.2160 0.164 Uiso 1 calc GR
H23B H 0.7788 0.3706 0.2356 0.164 Uiso 1 calc GR
H23C H 0.6861 0.3025 0.2083 0.164 Uiso 1 calc GR

loop_
_atom_site_aniso_label
_atom_site_aniso_U_11
_atom_site_aniso_U_22
_atom_site_aniso_U_33
_atom_site_aniso_U_23
_atom_site_aniso_U_13
_atom_site_aniso_U_12
O1 0.0660(8) 0.0696(9) 0.0687(9) 0.0046(7) -0.0054(7) 0.0153(7)
O2 0.0769(10) 0.0669(9) 0.0906(11) -0.0085(8) 0.0062(8) 0.0216(8)
O3 0.0735(9) 0.0735(9) 0.0722(10) -0.0055(8) 0.0011(7) -0.0210(8)
C1 0.0771(13) 0.0627(12) 0.0568(11) -0.0040(9) 0.0031(10) 0.0007(10)
C2 0.0953(17) 0.0809(15) 0.0550(12) -0.0099(11) 0.0070(12) -0.0083(13)
C3 0.0915(17) 0.0983(18) 0.0506(11) 0.0028(12) -0.0061(11) -0.0182(15)
C4 0.0761(14) 0.0897(16) 0.0637(13) 0.0158(12) -0.0100(11) -0.0013(12)
C5 0.0564(10) 0.0642(11) 0.0560(11) 0.0067(9) 0.0015(9) -0.0005(9)
C6 0.0510(9) 0.0575(10) 0.0516(9) 0.0013(8) 0.0037(8) -0.0037(8)
C7 0.0468(9) 0.0498(9) 0.0521(9) 0.0012(8) 0.0037(7) -0.0020(7)
C8 0.0485(9) 0.0516(9) 0.0533(10) 0.0001(8) 0.0062(8) -0.0013(7)
C9 0.0525(10) 0.0577(11) 0.0665(12) 0.0003(9) 0.0083(9) 0.0063(8)
C10 0.0563(9) 0.0501(9) 0.0457(9) -0.0049(7) 0.0012(7) 0.0033(8)
C11 0.0660(12) 0.0565(11) 0.0814(14) 0.0014(10) -0.0069(11) -0.0025(9)
C12 0.0905(16) 0.0517(11) 0.0905(17) 0.0085(11) 0.0007(14) 0.0038(11)
C13 0.0909(16) 0.0713(13) 0.0638(13) 0.0066(11) -0.0041(12) 0.0258(13)
C14 0.0629(12) 0.0873(15) 0.0672(13) -0.0009(12) -0.0098(10) 0.0129(11)
C15 0.0594(11) 0.0640(11) 0.0612(11) 0.0008(9) -0.0018(9) -0.0010(9)
C16 0.0514(10) 0.0501(9) 0.0586(11) -0.0060(8) 0.0029(8) 0.0017(8)
C17 0.0584(10) 0.0541(10) 0.0539(10) -0.0053(8) 0.0013(8) 0.0001(8)
C18 0.0747(13) 0.0756(13) 0.0541(11) -0.0064(10) -0.0014(10) -0.0181(11)
C19 0.0877(16) 0.0865(16) 0.0689(13) -0.0058(12) 0.0089(12) -0.0304(13)
C20 0.0935(17) 0.0759(14) 0.0599(12) 0.0019(11) 0.0092(11) -0.0058(13)
C21 0.0900(17) 0.1074(19) 0.0577(12) 0.0052(13) -0.0100(12) -0.0039(15)
C22 0.0641(12) 0.0913(16) 0.0642(13) 0.0000(12) -0.0083(10) -0.0095(11)
C23 0.137(3) 0.116(2) 0.0745(17) 0.0189(16) 0.0179(18) -0.019(2)

loop_
_atom_type_symbol
_atom_type_description
_atom_type_scat_dispersion_real
_atom_type_scat_dispersion_imag
_atom_type_scat_source
C C 0.0181 0.0091 'International Tables Vol C Tables 4.2.6.8 and 6.1.1.4'
H H 0.0000 0.0000 'International Tables Vol C Tables 4.2.6.8 and 6.1.1.4'
O O 0.0492 0.0322 'International Tables Vol C Tables 4.2.6.8 and 6.1.1.4'

loop_
_geom_angle_atom_site_label_1
_geom_angle_atom_site_label_2
_geom_angle_atom_site_label_3
_geom_angle
C9 O1 C5 121.66(16)
C2 C1 H1 119.7
C2 C1 C6 120.6(2)
C6 C1 H1 119.7
C1 C2 H2 119.8
C3 C2 C1 120.4(2)
C3 C2 H2 119.8
C2 C3 H3 119.7
C4 C3 C2 120.5(2)
C4 C3 H3 119.7
C3 C4 H4 120.4
C3 C4 C5 119.2(2)
C5 C4 H4 120.4
O1 C5 C4 117.0(2)
O1 C5 C6 121.51(18)
C6 C5 C4 121.5(2)
C1 C6 C7 123.70(18)
C5 C6 C1 117.77(19)
C5 C6 C7 118.43(18)
C6 C7 C10 119.77(16)
C8 C7 C6 118.74(17)
C8 C7 C10 121.49(17)
C7 C8 C9 121.61(18)
C7 C8 C16 122.58(17)
C9 C8 C16 115.77(16)
O1 C9 C8 117.55(17)
O2 C9 O1 117.21(19)
O2 C9 C8 125.2(2)
C11 C10 C7 120.00(17)
C15 C10 C7 120.88(17)
C15 C10 C11 119.12(18)
C10 C11 H11 119.7
C12 C11 C10 120.5(2)
C12 C11 H11 119.7
C11 C12 H12 120.0
C11 C12 C13 120.1(2)
C13 C12 H12 120.0
C12 C13 H13 120.0
C12 C13 C14 120.1(2)
C14 C13 H13 120.0
C13 C14 H14 120.0
C15 C14 C13 120.1(2)
C15 C14 H14 120.0
C10 C15 H15 119.9
C14 C15 C10 120.2(2)
C14 C15 H15 119.9
O3 C16 C8 118.34(18)
O3 C16 C17 122.34(19)
C17 C16 C8 119.32(16)
C18 C17 C16 121.81(18)
C18 C17 C22 118.49(19)
C22 C17 C16 119.68(19)
C17 C18 H18 119.8
C17 C18 C19 120.3(2)
C19 C18 H18 119.8
C18 C19 H19 119.3
C20 C19 C18 121.4(2)
C20 C19 H19 119.3
C19 C20 C23 121.5(3)
C21 C20 C19 117.9(2)
C21 C20 C23 120.6(3)
C20 C21 H21 119.2
C22 C21 C20 121.6(2)
C22 C21 H21 119.2
C17 C22 H22 119.8
C21 C22 C17 120.3(2)
C21 C22 H22 119.8
C20 C23 H23A 109.5
C20 C23 H23B 109.5
C20 C23 H23C 109.5
H23A C23 H23B 109.5
H23A C23 H23C 109.5
H23B C23 H23C 109.5

loop_
_geom_bond_atom_site_label_1
_geom_bond_atom_site_label_2
_geom_bond_distance
O1 C5 1.371(3)
O1 C9 1.361(3)
O2 C9 1.206(2)
O3 C16 1.216(2)
C1 H1 0.9300
C1 C2 1.377(3)
C1 C6 1.400(3)
C2 H2 0.9300
C2 C3 1.373(4)
C3 H3 0.9300
C3 C4 1.370(4)
C4 H4 0.9300
C4 C5 1.390(3)
C5 C6 1.385(3)
C6 C7 1.450(3)
C7 C8 1.350(3)
C7 C10 1.487(3)
C8 C9 1.456(3)
C8 C16 1.513(3)
C10 C11 1.385(3)
C10 C15 1.385(3)
C11 H11 0.9300
C11 C12 1.372(3)
C12 H12 0.9300
C12 C13 1.374(4)
C13 H13 0.9300
C13 C14 1.378(4)
C14 H14 0.9300
C14 C15 1.377(3)
C15 H15 0.9300
C16 C17 1.477(3)
C17 C18 1.378(3)
C17 C22 1.396(3)
C18 H18 0.9300
C18 C19 1.382(3)
C19 H19 0.9300
C19 C20 1.381(3)
C20 C21 1.378(4)
C20 C23 1.510(3)
C21 H21 0.9300
C21 C22 1.369(3)
C22 H22 0.9300
C23 H23A 0.9600
C23 H23B 0.9600
C23 H23C 0.9600

loop_
_geom_torsion_atom_site_label_1
_geom_torsion_atom_site_label_2
_geom_torsion_atom_site_label_3
_geom_torsion_atom_site_label_4
_geom_torsion
O1 C5 C6 C1 177.03(18)
O1 C5 C6 C7 0.5(3)
O3 C16 C17 C18 -165.5(2)
O3 C16 C17 C22 13.2(3)
C1 C2 C3 C4 -0.5(4)
C1 C6 C7 C8 -171.21(18)
C1 C6 C7 C10 7.9(3)
C2 C1 C6 C5 0.5(3)
C2 C1 C6 C7 176.8(2)
C2 C3 C4 C5 -0.9(4)
C3 C4 C5 O1 -176.9(2)
C3 C4 C5 C6 2.1(4)
C4 C5 C6 C1 -1.9(3)
C4 C5 C6 C7 -178.37(19)
C5 O1 C9 O2 -175.88(18)
C5 O1 C9 C8 6.4(3)
C5 C6 C7 C8 5.1(3)
C5 C6 C7 C10 -175.84(17)
C6 C1 C2 C3 0.7(4)
C6 C7 C8 C9 -5.0(3)
C6 C7 C8 C16 172.62(16)
C6 C7 C10 C11 69.2(2)
C6 C7 C10 C15 -111.5(2)
C7 C8 C9 O1 -0.5(3)
C7 C8 C9 O2 -178.11(19)
C7 C8 C16 O3 -103.8(2)
C7 C8 C16 C17 75.8(2)
C7 C10 C11 C12 177.9(2)
C7 C10 C15 C14 -179.14(19)
C8 C7 C10 C11 -111.7(2)
C8 C7 C10 C15 67.6(2)
C8 C16 C17 C18 14.9(3)
C8 C16 C17 C22 -166.38(19)
C9 O1 C5 C4 172.53(19)
C9 O1 C5 C6 -6.4(3)
C9 C8 C16 O3 74.0(2)
C9 C8 C16 C17 -106.4(2)
C10 C7 C8 C9 175.89(17)
C10 C7 C8 C16 -6.4(3)
C10 C11 C12 C13 1.4(4)
C11 C10 C15 C14 0.2(3)
C11 C12 C13 C14 -0.1(4)
C12 C13 C14 C15 -1.1(4)
C13 C14 C15 C10 1.1(3)
C15 C10 C11 C12 -1.4(3)
C16 C8 C9 O1 -178.36(16)
C16 C8 C9 O2 4.1(3)
C16 C17 C18 C19 178.6(2)
C16 C17 C22 C21 180.0(2)
C17 C18 C19 C20 1.0(4)
C18 C17 C22 C21 -1.3(4)
C18 C19 C20 C21 -0.5(4)
C18 C19 C20 C23 -179.9(3)
C19 C20 C21 C22 -0.9(4)
C20 C21 C22 C17 1.8(4)
C22 C17 C18 C19 -0.1(3)
C23 C20 C21 C22 178.4(3)
